data_4313583
loop_
_publ_author_name
'Roman G. Kultyshev'
'Shengming Liu'
'Hoitung T. Leung'
'Jianping Liu'
'Sheldon G. Shore'

_publ_section_title
;
 Synthesis of Mono- and Dihalogenated Derivatives of (Me2S)2B12H10 and
 Palladium-Catalyzed Boron-Carbon Cross-Coupling Reactions of the Iodides
 with Grignard Reagents
;
_journal_name_full 'Inorganic Chemistry'
_journal_page_first 3199
_journal_page_last 3207
_journal_paper_doi 10.1021/ic020600u
_journal_volume 42
_journal_year 2003
_chemical_formula_sum 'C10 H24 B12 N2 O4 S3'
_chemical_formula_weight 462.21
_chemical_name_systematic
;
  ?
;
_space_group_IT_number 14
_symmetry_cell_setting monoclinic
_symmetry_space_group_name_Hall '-P 2ybc'
_symmetry_space_group_name_H-M 'P 1 21/c 1'
_atom_sites_solution_hydrogens geom
_atom_sites_solution_primary direct
_atom_sites_solution_secondary difmap
_audit_creation_method SHELXL-97
_cell_angle_alpha 90.00
_cell_angle_beta 102.01(3)
_cell_angle_gamma 90.00
_cell_formula_units_Z 4
_cell_length_a 7.9282(16)
_cell_length_b 23.867(5)
_cell_length_c 12.364(3)
_cell_measurement_reflns_used '10 frames'
_cell_measurement_temperature 473(2)
_cell_volume 2288.3(9)
_computing_cell_refinement 'DENZO (Otwinowsky & Minor, 1997)'
_computing_data_collection 'COLLECT (Nonius, 1999)'
_computing_data_reduction 'DENZO (Otwinowsky & Minor, 1997)'
_computing_structure_refinement 'SHELXL-97 (Sheldrick, 1997)'
_computing_structure_solution 'SHELXS-97 (Sheldrick, 1990)'
_diffrn_ambient_temperature 473(2)
_diffrn_measured_fraction_theta_full 0.998
_diffrn_measured_fraction_theta_max 0.998
_diffrn_measurement_device_type 'Nonius KappaCCD'
_diffrn_measurement_method 'omega at 55/-55'
_diffrn_radiation_monochromator graphite
_diffrn_radiation_source 'fine-focus sealed tube'
_diffrn_radiation_type MoK\a
_diffrn_radiation_wavelength 0.71073
_diffrn_reflns_av_R_equivalents 0.0277
_diffrn_reflns_av_sigmaI/netI 0.0420
_diffrn_reflns_limit_h_max 9
_diffrn_reflns_limit_h_min -9
_diffrn_reflns_limit_k_max 28
_diffrn_reflns_limit_k_min -28
_diffrn_reflns_limit_l_max 14
_diffrn_reflns_limit_l_min -14
_diffrn_reflns_number 7986
_diffrn_reflns_theta_full 25.06
_diffrn_reflns_theta_max 25.06
_diffrn_reflns_theta_min 2.40
_exptl_absorpt_coefficient_mu 0.345
_exptl_absorpt_correction_T_max 0.9729
_exptl_absorpt_correction_T_min 0.8800
_exptl_absorpt_correction_type none
_exptl_crystal_colour colorless
_exptl_crystal_density_diffrn 1.342
_exptl_crystal_density_method 'not measured'
_exptl_crystal_F_000 952
_exptl_crystal_size_max 0.38
_exptl_crystal_size_mid 0.12
_exptl_crystal_size_min 0.08
_refine_diff_density_max 1.017
_refine_diff_density_min -0.455
_refine_diff_density_rms 0.119
_refine_ls_extinction_method none
_refine_ls_goodness_of_fit_ref 1.046
_refine_ls_hydrogen_treatment mixed
_refine_ls_matrix_type full
_refine_ls_number_parameters 316
_refine_ls_number_reflns 4052
_refine_ls_number_restraints 0
_refine_ls_restrained_S_all 1.046
_refine_ls_R_factor_all 0.0897
_refine_ls_R_factor_gt 0.0599
_refine_ls_shift/su_max 0.001
_refine_ls_shift/su_mean 0.000
_refine_ls_structure_factor_coef Fsqd
_refine_ls_weighting_details 'calc w=1/[\s^2^(Fo^2^)+(0.1044P)^2^+1.9217P] where P=(Fo^2^+2Fc^2^)/3'
_refine_ls_weighting_scheme calc
_refine_ls_wR_factor_gt 0.1609
_refine_ls_wR_factor_ref 0.1855
_reflns_number_gt 2970
_reflns_number_total 4052
_reflns_threshold_expression >2sigma(I)
_cod_data_source_file ic020600u_3.cif
_cod_data_source_block compound12
_cod_depositor_comments
;
The following automatic conversions were performed:

'_symmetry_cell_setting' value 'Monoclinic' changed to 'monoclinic'
according to the built-in table from CIF Core dictionary named
'cif_core.dic' version 2.4.1 from 2010-06-29.

Automatic conversion script
Id: cif_fix_values 1646 2011-03-28 12:23:43Z adriana 
;
_cod_original_cell_volume 2288.3(8)
_cod_database_code 4313583

loop_
_symmetry_equiv_pos_as_xyz
'x, y, z'
'-x, y+1/2, -z+1/2'
'-x, -y, -z'
'x, -y-1/2, z-1/2'

loop_
_atom_site_label
_atom_site_type_symbol
_atom_site_fract_x
_atom_site_fract_y
_atom_site_fract_z
_atom_site_U_iso_or_equiv
_atom_site_adp_type
_atom_site_occupancy
_atom_site_symmetry_multiplicity
_atom_site_calc_flag
_atom_site_refinement_flags
_atom_site_disorder_assembly
_atom_site_disorder_group
B1 B 0.8254(5) 0.71078(18) 1.0268(4) 0.0397(10) Uani 1 1 d . . .
B2 B 0.8245(5) 0.65574(18) 1.1226(4) 0.0393(10) Uani 1 1 d . . .
B3 B 0.6465(6) 0.70436(18) 1.0896(4) 0.0388(10) Uani 1 1 d . . .
B4 B 0.6177(6) 0.72209(18) 0.9461(4) 0.0399(10) Uani 1 1 d . . .
B5 B 0.7777(6) 0.6848(2) 0.8913(4) 0.0442(11) Uani 1 1 d . . .
B6 B 0.9044(6) 0.6437(2) 1.0012(4) 0.0459(11) Uani 1 1 d . . .
B7 B 0.6080(5) 0.63254(16) 1.0947(3) 0.0338(9) Uani 1 1 d . . .
B8 B 0.4795(6) 0.67232(17) 0.9894(3) 0.0356(9) Uani 1 1 d . . .
B9 B 0.5623(5) 0.66008(17) 0.8687(3) 0.0345(9) Uani 1 1 d . . .
B10 B 0.7382(6) 0.61153(19) 0.9011(4) 0.0416(10) Uani 1 1 d . . .
B11 B 0.7657(6) 0.59337(19) 1.0434(4) 0.0413(10) Uani 1 1 d . . .
B12 B 0.5537(5) 0.60392(17) 0.9608(3) 0.0359(9) Uani 1 1 d . . .
S1 S 0.97920(15) 0.77132(5) 1.07487(9) 0.0596(4) Uani 1 1 d . . .
C11 C 1.0792(6) 0.78604(18) 0.9592(5) 0.0643(13) Uani 1 1 d . . .
H11A H 1.1562 0.7561 0.9509 0.096 Uiso 1 1 calc . . .
H11B H 1.1427 0.8205 0.9723 0.096 Uiso 1 1 calc . . .
H11C H 0.9917 0.7894 0.8929 0.096 Uiso 1 1 calc . . .
C12 C 0.8420(7) 0.83106(19) 1.0706(4) 0.0645(13) Uani 1 1 d . . .
H12A H 0.7802 0.8287 1.1294 0.097 Uiso 1 1 calc . . .
H12B H 0.7616 0.8321 1.0008 0.097 Uiso 1 1 calc . . .
H12C H 0.9106 0.8645 1.0791 0.097 Uiso 1 1 calc . . .
S2 S 0.52389(13) 0.60346(5) 1.21674(8) 0.0479(3) Uani 1 1 d . . .
C21 C 0.4011(8) 0.54300(18) 1.1627(5) 0.0780(17) Uani 1 1 d . . .
H21A H 0.4777 0.5140 1.1488 0.117 Uiso 1 1 calc . . .
H21B H 0.3232 0.5527 1.0949 0.117 Uiso 1 1 calc . . .
H21C H 0.3366 0.5299 1.2153 0.117 Uiso 1 1 calc . . .
C22 C 0.3562(6) 0.65091(17) 1.2339(3) 0.0509(10) Uani 1 1 d . . .
H22A H 0.4064 0.6857 1.2633 0.076 Uiso 1 1 calc . . .
H22B H 0.2917 0.6350 1.2840 0.076 Uiso 1 1 calc . . .
H22C H 0.2807 0.6574 1.1636 0.076 Uiso 1 1 calc . . .
S3 S 0.43066(14) 0.66679(4) 0.72260(8) 0.0464(3) Uani 1 1 d . . .
C1 C 0.3092(5) 0.60417(15) 0.7056(3) 0.0368(8) Uani 1 1 d . . .
C2 C 0.3351(4) 0.56302(15) 0.6311(3) 0.0373(8) Uani 1 1 d . . .
C3 C 0.2435(5) 0.51423(16) 0.6131(3) 0.0418(9) Uani 1 1 d . . .
H3 H 0.2669 0.4874 0.5637 0.050 Uiso 1 1 calc . . .
C4 C 0.1155(4) 0.50657(15) 0.6712(3) 0.0373(8) Uani 1 1 d . . .
C5 C 0.0832(5) 0.54494(17) 0.7471(3) 0.0417(9) Uani 1 1 d . . .
H5 H -0.0032 0.5385 0.7862 0.050 Uiso 1 1 calc . . .
C6 C 0.1801(5) 0.59285(16) 0.7642(3) 0.0435(9) Uani 1 1 d . . .
H6 H 0.1594 0.6186 0.8164 0.052 Uiso 1 1 calc . . .
N1 N 0.4717(5) 0.57094(16) 0.5669(3) 0.0516(9) Uani 1 1 d . . .
O1 O 0.6000(4) 0.54192(16) 0.5921(3) 0.0737(10) Uani 1 1 d . . .
O2 O 0.4481(5) 0.60585(17) 0.4946(3) 0.0818(11) Uani 1 1 d . . .
N2 N 0.0095(4) 0.45543(14) 0.6499(3) 0.0478(8) Uani 1 1 d . . .
O3 O 0.0425(4) 0.42155(13) 0.5840(3) 0.0714(10) Uani 1 1 d . . .
O4 O -0.1075(4) 0.45006(13) 0.6983(3) 0.0714(10) Uani 1 1 d . . .
H2 H 0.909(5) 0.6535(16) 1.202(3) 0.050(11) Uiso 1 1 d . . .
H3 H 0.622(4) 0.7304(15) 1.150(3) 0.040(10) Uiso 1 1 d . . .
H4 H 0.569(5) 0.7638(16) 0.917(3) 0.052(11) Uiso 1 1 d . . .
H5 H 0.841(5) 0.7033(16) 0.829(3) 0.049(10) Uiso 1 1 d . . .
H6 H 1.041(5) 0.6372(17) 1.003(3) 0.057(12) Uiso 1 1 d . . .
H8 H 0.354(5) 0.6784(15) 0.989(3) 0.040(10) Uiso 1 1 d . . .
H10 H 0.772(5) 0.5804(16) 0.835(3) 0.050(11) Uiso 1 1 d . . .
H11 H 0.813(4) 0.5529(15) 1.076(3) 0.036(9) Uiso 1 1 d . . .
H12 H 0.459(5) 0.5698(16) 0.943(3) 0.053(11) Uiso 1 1 d . . .

loop_
_atom_site_aniso_label
_atom_site_aniso_U_11
_atom_site_aniso_U_22
_atom_site_aniso_U_33
_atom_site_aniso_U_23
_atom_site_aniso_U_13
_atom_site_aniso_U_12
B1 0.038(2) 0.038(2) 0.041(2) 0.0046(19) 0.0048(18) -0.0118(19)
B2 0.035(2) 0.045(3) 0.036(2) 0.0088(19) 0.0046(18) -0.0024(19)
B3 0.048(3) 0.031(2) 0.038(2) -0.0005(18) 0.0108(19) -0.0003(19)
B4 0.046(3) 0.032(2) 0.039(2) 0.0053(18) 0.0022(19) -0.0022(19)
B5 0.038(2) 0.058(3) 0.036(2) 0.009(2) 0.0095(19) -0.008(2)
B6 0.033(2) 0.057(3) 0.049(3) 0.008(2) 0.0108(19) 0.003(2)
B7 0.035(2) 0.033(2) 0.036(2) 0.0054(17) 0.0140(17) 0.0018(17)
B8 0.036(2) 0.036(2) 0.036(2) 0.0049(17) 0.0096(18) 0.0051(18)
B9 0.037(2) 0.036(2) 0.032(2) -0.0008(17) 0.0091(17) -0.0019(18)
B10 0.040(2) 0.045(3) 0.042(2) -0.002(2) 0.0152(19) 0.007(2)
B11 0.040(2) 0.042(3) 0.043(2) 0.006(2) 0.0109(19) 0.007(2)
B12 0.037(2) 0.030(2) 0.041(2) 0.0003(18) 0.0087(18) -0.0010(18)
S1 0.0585(7) 0.0578(7) 0.0535(7) 0.0164(5) -0.0091(5) -0.0253(5)
C11 0.050(3) 0.046(3) 0.106(4) 0.011(2) 0.036(3) -0.005(2)
C12 0.094(4) 0.047(3) 0.062(3) -0.016(2) 0.036(3) -0.021(2)
S2 0.0472(6) 0.0553(7) 0.0450(6) 0.0162(5) 0.0185(5) 0.0028(5)
C21 0.116(4) 0.036(2) 0.106(4) -0.007(2) 0.078(4) -0.018(3)
C22 0.062(3) 0.049(2) 0.049(2) -0.0079(19) 0.028(2) -0.003(2)
S3 0.0541(6) 0.0450(6) 0.0376(5) 0.0068(4) 0.0037(4) -0.0109(5)
C1 0.036(2) 0.041(2) 0.0335(19) 0.0033(16) 0.0061(15) -0.0021(16)
C2 0.037(2) 0.047(2) 0.0295(18) 0.0070(16) 0.0093(15) -0.0027(17)
C3 0.042(2) 0.047(2) 0.039(2) -0.0017(17) 0.0134(17) 0.0016(18)
C4 0.0306(18) 0.037(2) 0.044(2) 0.0030(16) 0.0074(16) -0.0010(15)
C5 0.0317(19) 0.055(2) 0.041(2) 0.0045(18) 0.0126(16) 0.0038(18)
C6 0.043(2) 0.045(2) 0.043(2) -0.0049(17) 0.0117(17) 0.0034(18)
N1 0.052(2) 0.066(2) 0.042(2) -0.0065(18) 0.0220(17) -0.0175(19)
O1 0.054(2) 0.099(3) 0.078(2) -0.0055(19) 0.0370(17) 0.0005(19)
O2 0.089(3) 0.110(3) 0.0521(19) 0.022(2) 0.0280(18) -0.022(2)
N2 0.042(2) 0.043(2) 0.058(2) 0.0033(17) 0.0111(16) -0.0049(15)
O3 0.081(2) 0.0534(19) 0.087(2) -0.0206(18) 0.034(2) -0.0190(17)
O4 0.0547(19) 0.064(2) 0.106(3) -0.0059(18) 0.0405(19) -0.0210(16)

loop_
_atom_type_symbol
_atom_type_description
_atom_type_scat_dispersion_real
_atom_type_scat_dispersion_imag
_atom_type_scat_source
C C 0.0033 0.0016 'International Tables Vol C Tables 4.2.6.8 and 6.1.1.4'
H H 0.0000 0.0000 'International Tables Vol C Tables 4.2.6.8 and 6.1.1.4'
B B 0.0013 0.0007 'International Tables Vol C Tables 4.2.6.8 and 6.1.1.4'
N N 0.0061 0.0033 'International Tables Vol C Tables 4.2.6.8 and 6.1.1.4'
O O 0.0106 0.0060 'International Tables Vol C Tables 4.2.6.8 and 6.1.1.4'
S S 0.1246 0.1234 'International Tables Vol C Tables 4.2.6.8 and 6.1.1.4'

loop_
_geom_angle_atom_site_label_1
_geom_angle_atom_site_label_2
_geom_angle_atom_site_label_3
_geom_angle
_geom_angle_site_symmetry_1
_geom_angle_site_symmetry_3
_geom_angle_publ_flag
B5 B1 B4 61.5(3) . . ?
B5 B1 B3 111.0(3) . . ?
B4 B1 B3 61.2(2) . . ?
B5 B1 B2 110.3(3) . . ?
B4 B1 B2 111.1(3) . . ?
B3 B1 B2 61.6(2) . . ?
B5 B1 B6 61.5(3) . . ?
B4 B1 B6 111.2(3) . . ?
B3 B1 B6 110.3(3) . . ?
B2 B1 B6 60.0(2) . . ?
B5 B1 S1 124.3(3) . . ?
B4 B1 S1 121.6(3) . . ?
B3 B1 S1 116.8(3) . . ?
B2 B1 S1 116.4(3) . . ?
B6 B1 S1 120.9(3) . . ?
B7 B2 B1 103.9(3) . . ?
B7 B2 B6 106.7(3) . . ?
B1 B2 B6 60.0(3) . . ?
B7 B2 B11 60.0(2) . . ?
B1 B2 B11 106.7(3) . . ?
B6 B2 B11 60.0(3) . . ?
B7 B2 B3 58.4(2) . . ?
B1 B2 B3 58.9(2) . . ?
B6 B2 B3 108.2(3) . . ?
B11 B2 B3 107.9(3) . . ?
B7 B2 H2 124(2) . . ?
B1 B2 H2 124(2) . . ?
B6 B2 H2 120(2) . . ?
B11 B2 H2 120(2) . . ?
B3 B2 H2 123(2) . . ?
B7 B3 B1 105.3(3) . . ?
B7 B3 B8 59.6(2) . . ?
B1 B3 B8 106.3(3) . . ?
B7 B3 B4 106.3(3) . . ?
B1 B3 B4 59.4(2) . . ?
B8 B3 B4 59.4(2) . . ?
B7 B3 B2 59.7(2) . . ?
B1 B3 B2 59.5(2) . . ?
B8 B3 B2 108.3(3) . . ?
B4 B3 B2 107.9(3) . . ?
B7 B3 H3 121(2) . . ?
B1 B3 H3 124(2) . . ?
B8 B3 H3 123(2) . . ?
B4 B3 H3 125(2) . . ?
B2 B3 H3 119(2) . . ?
B1 B4 B9 106.0(3) . . ?
B1 B4 B8 106.9(3) . . ?
B9 B4 B8 60.2(2) . . ?
B1 B4 B3 59.4(2) . . ?
B9 B4 B3 107.7(3) . . ?
B8 B4 B3 60.1(2) . . ?
B1 B4 B5 59.1(3) . . ?
B9 B4 B5 59.7(2) . . ?
B8 B4 B5 108.2(3) . . ?
B3 B4 B5 107.6(3) . . ?
B1 B4 H4 123(2) . . ?
B9 B4 H4 123(2) . . ?
B8 B4 H4 121(2) . . ?
B3 B4 H4 120(2) . . ?
B5 B4 H4 123(2) . . ?
B1 B5 B9 106.1(3) . . ?
B1 B5 B10 106.7(3) . . ?
B9 B5 B10 60.5(2) . . ?
B1 B5 B4 59.5(2) . . ?
B9 B5 B4 59.4(2) . . ?
B10 B5 B4 108.2(3) . . ?
B1 B5 B6 59.8(3) . . ?
B9 B5 B6 107.8(3) . . ?
B10 B5 B6 59.6(3) . . ?
B4 B5 B6 108.2(3) . . ?
B1 B5 H5 119(2) . . ?
B9 B5 H5 126(2) . . ?
B10 B5 H5 124(2) . . ?
B4 B5 H5 122(2) . . ?
B6 B5 H5 119(2) . . ?
B2 B6 B1 60.0(2) . . ?
B2 B6 B11 60.6(2) . . ?
B1 B6 B11 107.1(3) . . ?
B2 B6 B10 108.4(3) . . ?
B1 B6 B10 106.0(3) . . ?
B11 B6 B10 60.0(3) . . ?
B2 B6 B5 108.1(3) . . ?
B1 B6 B5 58.7(3) . . ?
B11 B6 B5 107.9(3) . . ?
B10 B6 B5 59.7(3) . . ?
B2 B6 H6 122(2) . . ?
B1 B6 H6 121(2) . . ?
B11 B6 H6 125(2) . . ?
B10 B6 H6 123(2) . . ?
B5 B6 H6 119(2) . . ?
B3 B7 B8 61.4(2) . . ?
B3 B7 B12 111.0(3) . . ?
B8 B7 B12 61.4(2) . . ?
B3 B7 B2 61.9(2) . . ?
B8 B7 B2 111.4(3) . . ?
B12 B7 B2 110.1(3) . . ?
B3 B7 B11 111.2(3) . . ?
B8 B7 B11 111.2(3) . . ?
B12 B7 B11 60.9(2) . . ?
B2 B7 B11 60.6(2) . . ?
B3 B7 S2 118.7(3) . . ?
B8 B7 S2 122.7(3) . . ?
B12 B7 S2 123.2(3) . . ?
B2 B7 S2 116.5(3) . . ?
B11 B7 S2 118.6(3) . . ?
B7 B8 B4 106.6(3) . . ?
B7 B8 B9 106.0(3) . . ?
B4 B8 B9 59.8(2) . . ?
B7 B8 B3 59.0(2) . . ?
B4 B8 B3 60.5(2) . . ?
B9 B8 B3 107.6(3) . . ?
B7 B8 B12 59.4(2) . . ?
B4 B8 B12 107.5(3) . . ?
B9 B8 B12 59.4(2) . . ?
B3 B8 B12 107.5(3) . . ?
B7 B8 H8 120(2) . . ?
B4 B8 H8 125(2) . . ?
B9 B8 H8 124(2) . . ?
B3 B8 H8 122(2) . . ?
B12 B8 H8 120(2) . . ?
B4 B9 B12 109.0(3) . . ?
B4 B9 B5 60.9(3) . . ?
B12 B9 B5 108.4(3) . . ?
B4 B9 B8 60.1(2) . . ?
B12 B9 B8 60.9(2) . . ?
B5 B9 B8 109.0(3) . . ?
B4 B9 B10 109.0(3) . . ?
B12 B9 B10 59.9(2) . . ?
B5 B9 B10 60.1(3) . . ?
B8 B9 B10 109.0(3) . . ?
B4 B9 S3 118.1(3) . . ?
B12 B9 S3 126.1(3) . . ?
B5 B9 S3 116.3(3) . . ?
B8 B9 S3 124.1(3) . . ?
B10 B9 S3 121.0(3) . . ?
B12 B10 B11 60.5(2) . . ?
B12 B10 B6 108.0(3) . . ?
B11 B10 B6 59.9(3) . . ?
B12 B10 B5 107.4(3) . . ?
B11 B10 B5 108.6(3) . . ?
B6 B10 B5 60.7(3) . . ?
B12 B10 B9 59.3(2) . . ?
B11 B10 B9 107.9(3) . . ?
B6 B10 B9 107.7(3) . . ?
B5 B10 B9 59.4(2) . . ?
B12 B10 H10 123.2(19) . . ?
B11 B10 H10 122.2(18) . . ?
B6 B10 H10 120.9(19) . . ?
B5 B10 H10 120.3(19) . . ?
B9 B10 H10 122.2(19) . . ?
B6 B11 B7 105.8(3) . . ?
B6 B11 B10 60.1(3) . . ?
B7 B11 B10 105.9(3) . . ?
B6 B11 B2 59.5(3) . . ?
B7 B11 B2 59.4(2) . . ?
B10 B11 B2 107.6(3) . . ?
B6 B11 B12 107.5(3) . . ?
B7 B11 B12 59.0(2) . . ?
B10 B11 B12 59.7(2) . . ?
B2 B11 B12 107.6(3) . . ?
B6 B11 H11 121.8(18) . . ?
B7 B11 H11 123.1(18) . . ?
B10 B11 H11 123.3(18) . . ?
B2 B11 H11 120.4(18) . . ?
B12 B11 H11 123.1(18) . . ?
B7 B12 B9 106.1(3) . . ?
B7 B12 B10 106.8(3) . . ?
B9 B12 B10 60.7(2) . . ?
B7 B12 B11 60.1(2) . . ?
B9 B12 B11 108.4(3) . . ?
B10 B12 B11 59.8(2) . . ?
B7 B12 B8 59.2(2) . . ?
B9 B12 B8 59.7(2) . . ?
B10 B12 B8 108.7(3) . . ?
B11 B12 B8 108.8(3) . . ?
B7 B12 H12 120(2) . . ?
B9 B12 H12 124(2) . . ?
B10 B12 H12 126(2) . . ?
B11 B12 H12 122(2) . . ?
B8 B12 H12 118(2) . . ?
C12 S1 C11 100.7(2) . . ?
C12 S1 B1 104.5(2) . . ?
C11 S1 B1 104.9(2) . . ?
S1 C11 H11A 109.5 . . ?
S1 C11 H11B 109.5 . . ?
H11A C11 H11B 109.5 . . ?
S1 C11 H11C 109.5 . . ?
H11A C11 H11C 109.5 . . ?
H11B C11 H11C 109.5 . . ?
S1 C12 H12A 109.5 . . ?
S1 C12 H12B 109.5 . . ?
H12A C12 H12B 109.5 . . ?
S1 C12 H12C 109.5 . . ?
H12A C12 H12C 109.5 . . ?
H12B C12 H12C 109.5 . . ?
C21 S2 C22 101.2(2) . . ?
C21 S2 B7 104.5(2) . . ?
C22 S2 B7 104.73(18) . . ?
S2 C21 H21A 109.5 . . ?
S2 C21 H21B 109.5 . . ?
H21A C21 H21B 109.5 . . ?
S2 C21 H21C 109.5 . . ?
H21A C21 H21C 109.5 . . ?
H21B C21 H21C 109.5 . . ?
S2 C22 H22A 109.5 . . ?
S2 C22 H22B 109.5 . . ?
H22A C22 H22B 109.5 . . ?
S2 C22 H22C 109.5 . . ?
H22A C22 H22C 109.5 . . ?
H22B C22 H22C 109.5 . . ?
C1 S3 B9 102.71(17) . . ?
C2 C1 C6 115.6(3) . . ?
C2 C1 S3 121.6(3) . . ?
C6 C1 S3 122.8(3) . . ?
C3 C2 C1 124.2(3) . . ?
C3 C2 N1 116.4(3) . . ?
C1 C2 N1 119.3(3) . . ?
C2 C3 C4 117.1(3) . . ?
C2 C3 H3 121.5 . . ?
C4 C3 H3 121.5 . . ?
C3 C4 C5 122.2(3) . . ?
C3 C4 N2 118.2(3) . . ?
C5 C4 N2 119.6(3) . . ?
C6 C5 C4 119.0(3) . . ?
C6 C5 H5 120.5 . . ?
C4 C5 H5 120.5 . . ?
C5 C6 C1 121.9(3) . . ?
C5 C6 H6 119.0 . . ?
C1 C6 H6 119.0 . . ?
O2 N1 O1 125.1(4) . . ?
O2 N1 C2 117.8(4) . . ?
O1 N1 C2 117.1(3) . . ?
O4 N2 O3 123.7(4) . . ?
O4 N2 C4 117.8(3) . . ?
O3 N2 C4 118.5(3) . . ?

loop_
_geom_bond_atom_site_label_1
_geom_bond_atom_site_label_2
_geom_bond_distance
_geom_bond_site_symmetry_2
_geom_bond_publ_flag
B1 B5 1.752(6) . ?
B1 B4 1.759(6) . ?
B1 B3 1.760(6) . ?
B1 B2 1.770(6) . ?
B1 B6 1.771(7) . ?
B1 S1 1.905(4) . ?
B2 B7 1.768(6) . ?
B2 B6 1.771(6) . ?
B2 B11 1.790(6) . ?
B2 B3 1.807(6) . ?
B2 H2 1.07(4) . ?
B3 B7 1.744(6) . ?
B3 B8 1.786(6) . ?
B3 B4 1.792(6) . ?
B3 H3 1.02(4) . ?
B4 B9 1.767(6) . ?
B4 B8 1.773(6) . ?
B4 B5 1.794(7) . ?
B4 H4 1.10(4) . ?
B5 B9 1.773(6) . ?
B5 B10 1.785(7) . ?
B5 B6 1.802(6) . ?
B5 H5 1.10(4) . ?
B6 B11 1.779(6) . ?
B6 B10 1.782(7) . ?
B6 H6 1.09(4) . ?
B7 B8 1.756(6) . ?
B7 B12 1.760(6) . ?
B7 B11 1.780(6) . ?
B7 S2 1.903(4) . ?
B8 B9 1.775(6) . ?
B8 B12 1.796(6) . ?
B8 H8 1.00(4) . ?
B9 B12 1.768(6) . ?
B9 B10 1.793(6) . ?
B9 S3 1.896(4) . ?
B10 B12 1.779(6) . ?
B10 B11 1.781(6) . ?
B10 H10 1.17(4) . ?
B11 B12 1.793(6) . ?
B11 H11 1.08(4) . ?
B12 H12 1.10(4) . ?
S1 C12 1.787(5) . ?
S1 C11 1.808(5) . ?
C11 H11A 0.9600 . ?
C11 H11B 0.9600 . ?
C11 H11C 0.9600 . ?
C12 H12A 0.9600 . ?
C12 H12B 0.9600 . ?
C12 H12C 0.9600 . ?
S2 C21 1.790(5) . ?
S2 C22 1.792(4) . ?
C21 H21A 0.9600 . ?
C21 H21B 0.9600 . ?
C21 H21C 0.9600 . ?
C22 H22A 0.9600 . ?
C22 H22B 0.9600 . ?
C22 H22C 0.9600 . ?
S3 C1 1.766(4) . ?
C1 C2 1.391(5) . ?
C1 C6 1.398(5) . ?
C2 C3 1.366(5) . ?
C2 N1 1.482(5) . ?
C3 C4 1.372(5) . ?
C3 H3 0.9300 . ?
C4 C5 1.373(5) . ?
C4 N2 1.474(5) . ?
C5 C6 1.370(5) . ?
C5 H5 0.9300 . ?
C6 H6 0.9300 . ?
N1 O2 1.208(5) . ?
N1 O1 1.216(5) . ?
N2 O4 1.211(4) . ?
N2 O3 1.215(4) . ?
